data_7005594
loop_
_publ_author_name
'Cui, Yi'
'Li, Fenghong'
'Lu, Zheng-Hong'
'Wang, Suning'

_publ_section_title
;
 Three-coordinate organoboron with a B=N bond: substituent effects,
 luminescence/electroluminescence and reactions with fluoride.
;
_journal_issue 25
_journal_name_full 'Dalton transactions (Cambridge, England : 2003)'
_journal_page_first 2634
_journal_page_last 2643
_journal_paper_doi 10.1039/b703366d
_journal_year 2007
_chemical_formula_sum 'C27 H30 B N'
_chemical_formula_weight 379.33
_chemical_name_common 3
_chemical_name_systematic
;
?
;
_space_group_IT_number 2
_symmetry_cell_setting triclinic
_symmetry_space_group_name_Hall '-P 1'
_symmetry_space_group_name_H-M 'P -1'
_atom_sites_solution_hydrogens geom
_atom_sites_solution_primary direct
_atom_sites_solution_secondary difmap
_audit_creation_method SHELXL-97
_cell_angle_alpha 99.281(9)
_cell_angle_beta 98.716(9)
_cell_angle_gamma 107.487(9)
_cell_formula_units_Z 2
_cell_length_a 8.635(4)
_cell_length_b 11.606(6)
_cell_length_c 12.262(7)
_cell_measurement_temperature 296(2)
_cell_volume 1130.3(10)
_computing_structure_refinement 'SHELXL-97 (Sheldrick, 1997)'
_computing_structure_solution 'SHELXS-97 (Sheldrick, 1990)'
_diffrn_ambient_temperature 296(2)
_diffrn_measured_fraction_theta_full 0.994
_diffrn_measured_fraction_theta_max 0.994
_diffrn_radiation_monochromator graphite
_diffrn_radiation_source 'fine-focus sealed tube'
_diffrn_radiation_type MoK\a
_diffrn_radiation_wavelength 0.71073
_diffrn_reflns_av_R_equivalents 0.0326
_diffrn_reflns_av_sigmaI/netI 0.0415
_diffrn_reflns_limit_h_max 10
_diffrn_reflns_limit_h_min -9
_diffrn_reflns_limit_k_max 13
_diffrn_reflns_limit_k_min -12
_diffrn_reflns_limit_l_max 14
_diffrn_reflns_limit_l_min -14
_diffrn_reflns_number 6724
_diffrn_reflns_theta_full 25.00
_diffrn_reflns_theta_max 25.00
_diffrn_reflns_theta_min 1.72
_exptl_absorpt_coefficient_mu 0.063
_exptl_absorpt_correction_T_max 1.000
_exptl_absorpt_correction_T_min 0.628
_exptl_absorpt_correction_type SADABS
_exptl_crystal_density_diffrn 1.115
_exptl_crystal_density_method 'not measured'
_exptl_crystal_F_000 408
_exptl_crystal_size_max 0.40
_exptl_crystal_size_mid 0.20
_exptl_crystal_size_min 0.20
_refine_diff_density_max 0.305
_refine_diff_density_min -0.141
_refine_diff_density_rms 0.036
_refine_ls_extinction_method none
_refine_ls_goodness_of_fit_ref 0.983
_refine_ls_hydrogen_treatment mixed
_refine_ls_matrix_type full
_refine_ls_number_parameters 301
_refine_ls_number_reflns 3961
_refine_ls_number_restraints 0
_refine_ls_restrained_S_all 0.983
_refine_ls_R_factor_all 0.0843
_refine_ls_R_factor_gt 0.0549
_refine_ls_shift/su_max 0.012
_refine_ls_shift/su_mean 0.000
_refine_ls_structure_factor_coef Fsqd
_refine_ls_weighting_details 'calc w=1/[\s^2^(Fo^2^)+(0.1090P)^2^+0.0000P] where P=(Fo^2^+2Fc^2^)/3'
_refine_ls_weighting_scheme calc
_refine_ls_wR_factor_gt 0.1590
_refine_ls_wR_factor_ref 0.1761
_reflns_number_gt 2471
_reflns_number_total 3961
_reflns_threshold_expression >2sigma(I)
_cod_data_source_file b703366d.txt
_cod_data_source_block cy521t
_cod_depositor_comments
;
The following automatic conversions were performed:
'_refine_ls_hydrogen_treatment' value 'Mixed' changed to 'mixed' according
to '/home/saulius/struct/CIF-dictionaries/cif_core.dic' dictionary named
'cif_core.dic' version 2.4.1 from 2010-06-29.

Automatic conversion script
Id: cif_fix_enum 1527 2010-12-29 10:47:43Z saulius 
;
_cod_original_sg_symbol_H-M P-1
_cod_database_code 7005594

loop_
_symmetry_equiv_pos_as_xyz
'x, y, z'
'-x, -y, -z'

loop_
_atom_site_label
_atom_site_type_symbol
_atom_site_fract_x
_atom_site_fract_y
_atom_site_fract_z
_atom_site_U_iso_or_equiv
_atom_site_adp_type
_atom_site_occupancy
_atom_site_symmetry_multiplicity
_atom_site_calc_flag
_atom_site_refinement_flags
_atom_site_disorder_assembly
_atom_site_disorder_group
B B 0.2845(3) 0.8751(2) 0.23116(19) 0.0554(6) Uani 1 1 d . . .
N N 0.1574(2) 0.80103(16) 0.27892(14) 0.0622(5) Uani 1 1 d . . .
C1 C 0.1014(3) 0.8503(3) 0.37602(19) 0.0679(6) Uani 1 1 d . . .
H1 H 0.139(3) 0.939(2) 0.4090(19) 0.082(7) Uiso 1 1 d . . .
C2 C 0.0043(3) 0.7588(3) 0.4137(2) 0.0759(7) Uani 1 1 d . . .
C3 C -0.1065(3) 0.5207(3) 0.3331(3) 0.0934(8) Uani 1 1 d . . .
H3 H -0.172(4) 0.510(3) 0.398(3) 0.141(12) Uiso 1 1 d . . .
C4 C -0.1023(4) 0.4313(3) 0.2463(3) 0.0971(9) Uani 1 1 d . . .
H4 H -0.174(4) 0.344(3) 0.243(2) 0.117(9) Uiso 1 1 d . . .
C5 C -0.0119(3) 0.4614(2) 0.1674(2) 0.0909(8) Uani 1 1 d . . .
H5A H -0.0131 0.3989 0.1090 0.109 Uiso 1 1 calc R . .
C6 C 0.0830(3) 0.5837(2) 0.1716(2) 0.0724(6) Uani 1 1 d . . .
H6 H 0.142(3) 0.605(2) 0.1120(19) 0.072(6) Uiso 1 1 d . . .
C7 C 0.0809(2) 0.6724(2) 0.25734(19) 0.0649(6) Uani 1 1 d . . .
C8 C -0.0147(2) 0.6454(2) 0.33889(19) 0.0639(6) Uani 1 1 d . . .
C9 C 0.3941(2) 0.81182(18) 0.16889(17) 0.0544(5) Uani 1 1 d . . .
C10 C 0.4044(2) 0.81497(18) 0.05689(17) 0.0569(5) Uani 1 1 d . . .
C11 C 0.5045(3) 0.7598(2) 0.0055(2) 0.0659(6) Uani 1 1 d . . .
H11 H 0.508(2) 0.7602(19) -0.073(2) 0.071(6) Uiso 1 1 d . . .
C12 C 0.5994(3) 0.7023(2) 0.0632(2) 0.0678(6) Uani 1 1 d . . .
C13 C 0.5898(3) 0.7007(2) 0.1740(2) 0.0678(6) Uani 1 1 d . . .
H13 H 0.651(3) 0.6655(19) 0.2161(17) 0.063(6) Uiso 1 1 d . . .
C14 C 0.4892(2) 0.75369(19) 0.22814(18) 0.0626(6) Uani 1 1 d . . .
C15 C 0.4897(3) 0.7464(2) 0.34987(19) 0.0818(7) Uani 1 1 d . . .
H15A H 0.5742 0.7137 0.3771 0.123 Uiso 1 1 calc R . .
H15B H 0.3832 0.6932 0.3553 0.123 Uiso 1 1 calc R . .
H15C H 0.5120 0.8277 0.3947 0.123 Uiso 1 1 calc R . .
C16 C 0.7066(3) 0.6415(3) 0.0069(2) 0.0942(8) Uani 1 1 d . . .
H16A H 0.7674 0.6951 -0.0353 0.141 Uiso 1 1 calc R . .
H16B H 0.6378 0.5646 -0.0433 0.141 Uiso 1 1 calc R . .
H16C H 0.7831 0.6260 0.0634 0.141 Uiso 1 1 calc R . .
C17 C 0.3038(3) 0.8747(2) -0.01197(18) 0.0707(6) Uani 1 1 d . . .
H17A H 0.3297 0.9596 0.0255 0.106 Uiso 1 1 calc R . .
H17B H 0.1876 0.8314 -0.0197 0.106 Uiso 1 1 calc R . .
H17C H 0.3301 0.8712 -0.0855 0.106 Uiso 1 1 calc R . .
C18 C 0.3103(2) 1.01769(18) 0.25152(16) 0.0555(5) Uani 1 1 d . . .
C19 C 0.4652(2) 1.1066(2) 0.30544(17) 0.0615(6) Uani 1 1 d . . .
C20 C 0.4813(3) 1.2314(2) 0.32682(19) 0.0700(6) Uani 1 1 d . . .
H20 H 0.590(3) 1.288(2) 0.3664(19) 0.078(7) Uiso 1 1 d . . .
C21 C 0.3535(3) 1.2734(2) 0.2944(2) 0.0711(6) Uani 1 1 d . . .
C22 C 0.2033(3) 1.1865(2) 0.23836(19) 0.0675(6) Uani 1 1 d . . .
H22 H 0.113(3) 1.217(2) 0.2172(19) 0.080(7) Uiso 1 1 d . . .
C23 C 0.1781(2) 1.06066(19) 0.21781(17) 0.0583(5) Uani 1 1 d . . .
C24 C 0.0071(3) 0.9737(2) 0.1585(2) 0.0769(7) Uani 1 1 d . . .
H24A H -0.0530 1.0180 0.1200 0.115 Uiso 1 1 calc R . .
H24B H -0.0512 0.9401 0.2131 0.115 Uiso 1 1 calc R . .
H24C H 0.0165 0.9075 0.1047 0.115 Uiso 1 1 calc R . .
C25 C 0.3768(4) 1.4102(2) 0.3204(3) 0.1023(9) Uani 1 1 d . . .
H25A H 0.2717 1.4212 0.3237 0.153 Uiso 1 1 calc R . .
H25B H 0.4209 1.4470 0.2621 0.153 Uiso 1 1 calc R . .
H25C H 0.4526 1.4492 0.3918 0.153 Uiso 1 1 calc R . .
C26 C 0.6159(3) 1.0719(2) 0.3438(2) 0.0901(8) Uani 1 1 d . . .
H26A H 0.7108 1.1456 0.3726 0.135 Uiso 1 1 calc R . .
H26B H 0.6358 1.0213 0.2810 0.135 Uiso 1 1 calc R . .
H26C H 0.5972 1.0266 0.4023 0.135 Uiso 1 1 calc R . .
C27 C -0.0715(3) 0.7720(3) 0.5149(2) 0.0958(9) Uani 1 1 d . . .
H27A H -0.0404 0.8581 0.5501 0.144 Uiso 1 1 calc R . .
H27B H -0.0325 0.7290 0.5678 0.144 Uiso 1 1 calc R . .
H27C H -0.1903 0.7373 0.4918 0.144 Uiso 1 1 calc R . .

loop_
_atom_site_aniso_label
_atom_site_aniso_U_11
_atom_site_aniso_U_22
_atom_site_aniso_U_33
_atom_site_aniso_U_23
_atom_site_aniso_U_13
_atom_site_aniso_U_12
B 0.0527(12) 0.0576(15) 0.0510(13) 0.0137(11) 0.0016(10) 0.0149(11)
N 0.0658(10) 0.0571(11) 0.0633(11) 0.0172(9) 0.0115(9) 0.0189(9)
C1 0.0634(13) 0.0793(18) 0.0629(14) 0.0221(13) 0.0148(11) 0.0226(13)
C2 0.0638(13) 0.0952(19) 0.0690(15) 0.0207(14) 0.0142(12) 0.0255(13)
C3 0.0813(17) 0.087(2) 0.107(2) 0.0341(18) 0.0270(17) 0.0102(15)
C4 0.0956(19) 0.0625(18) 0.117(2) 0.0165(18) 0.0259(18) 0.0025(16)
C5 0.0969(18) 0.0626(17) 0.103(2) 0.0114(15) 0.0177(16) 0.0172(15)
C6 0.0737(14) 0.0687(17) 0.0739(16) 0.0153(13) 0.0153(13) 0.0230(13)
C7 0.0611(12) 0.0594(14) 0.0708(14) 0.0172(12) 0.0060(11) 0.0176(11)
C8 0.0523(11) 0.0695(16) 0.0664(14) 0.0195(12) 0.0115(10) 0.0135(11)
C9 0.0543(11) 0.0455(11) 0.0576(12) 0.0113(9) 0.0048(9) 0.0116(9)
C10 0.0562(11) 0.0472(12) 0.0607(13) 0.0100(10) 0.0078(10) 0.0110(10)
C11 0.0706(13) 0.0592(14) 0.0616(14) 0.0071(11) 0.0165(11) 0.0146(11)
C12 0.0609(12) 0.0577(14) 0.0796(16) 0.0062(12) 0.0125(11) 0.0179(11)
C13 0.0629(13) 0.0574(14) 0.0804(17) 0.0158(12) 0.0026(12) 0.0223(11)
C14 0.0633(12) 0.0546(13) 0.0665(14) 0.0128(10) 0.0066(10) 0.0184(11)
C15 0.0969(17) 0.0871(18) 0.0698(15) 0.0281(13) 0.0067(13) 0.0422(15)
C16 0.0853(16) 0.092(2) 0.107(2) 0.0033(16) 0.0247(15) 0.0392(15)
C17 0.0818(14) 0.0679(15) 0.0622(13) 0.0183(11) 0.0089(11) 0.0258(12)
C18 0.0595(11) 0.0536(12) 0.0520(12) 0.0132(9) 0.0131(9) 0.0155(10)
C19 0.0603(12) 0.0560(14) 0.0604(13) 0.0111(10) 0.0101(10) 0.0102(10)
C20 0.0722(15) 0.0573(15) 0.0669(15) 0.0087(11) 0.0143(12) 0.0050(13)
C21 0.0915(16) 0.0535(14) 0.0698(14) 0.0136(11) 0.0308(13) 0.0197(13)
C22 0.0795(15) 0.0624(16) 0.0712(15) 0.0216(12) 0.0240(12) 0.0314(13)
C23 0.0629(12) 0.0554(13) 0.0584(12) 0.0147(10) 0.0153(10) 0.0202(10)
C24 0.0638(13) 0.0757(16) 0.0897(17) 0.0210(13) 0.0054(12) 0.0246(12)
C25 0.135(2) 0.0570(16) 0.112(2) 0.0137(15) 0.0321(19) 0.0277(16)
C26 0.0651(14) 0.0816(18) 0.102(2) 0.0087(15) -0.0072(13) 0.0122(13)
C27 0.0802(16) 0.138(3) 0.0791(17) 0.0229(16) 0.0339(14) 0.0421(17)

loop_
_atom_type_symbol
_atom_type_description
_atom_type_scat_dispersion_real
_atom_type_scat_dispersion_imag
_atom_type_scat_source
C C 0.0033 0.0016 'International Tables Vol C Tables 4.2.6.8 and 6.1.1.4'
H H 0.0000 0.0000 'International Tables Vol C Tables 4.2.6.8 and 6.1.1.4'
B B 0.0013 0.0007 'International Tables Vol C Tables 4.2.6.8 and 6.1.1.4'
N N 0.0061 0.0033 'International Tables Vol C Tables 4.2.6.8 and 6.1.1.4'

loop_
_geom_angle_atom_site_label_1
_geom_angle_atom_site_label_2
_geom_angle_atom_site_label_3
_geom_angle
_geom_angle_site_symmetry_1
_geom_angle_site_symmetry_3
_geom_angle_publ_flag
N B C9 119.00(19) . . ?
N B C18 116.66(18) . . ?
C9 B C18 124.25(18) . . ?
C7 N B 130.45(18) . . ?
C7 N C1 105.49(18) . . ?
B N C1 123.47(19) . . ?
C2 C1 N 110.7(2) . . ?
C1 C2 C8 107.2(2) . . ?
C1 C2 C27 126.7(3) . . ?
C8 C2 C27 126.1(2) . . ?
C4 C3 C8 118.6(3) . . ?
C5 C4 C3 121.2(3) . . ?
C4 C5 C6 121.8(3) . . ?
C7 C6 C5 117.5(3) . . ?
C6 C7 N 129.4(2) . . ?
C6 C7 C8 122.4(2) . . ?
N C7 C8 108.04(19) . . ?
C7 C8 C3 118.4(2) . . ?
C7 C8 C2 108.5(2) . . ?
C3 C8 C2 133.1(2) . . ?
C10 C9 C14 118.46(19) . . ?
C10 C9 B 122.04(17) . . ?
C14 C9 B 119.47(18) . . ?
C11 C10 C9 120.3(2) . . ?
C11 C10 C17 118.51(19) . . ?
C9 C10 C17 121.12(18) . . ?
C10 C11 C12 121.7(2) . . ?
C13 C12 C11 117.6(2) . . ?
C13 C12 C16 120.8(2) . . ?
C11 C12 C16 121.6(2) . . ?
C12 C13 C14 122.4(2) . . ?
C13 C14 C9 119.5(2) . . ?
C13 C14 C15 117.5(2) . . ?
C9 C14 C15 123.01(19) . . ?
C19 C18 C23 117.62(19) . . ?
C19 C18 B 121.20(18) . . ?
C23 C18 B 121.18(17) . . ?
C20 C19 C18 119.6(2) . . ?
C20 C19 C26 118.0(2) . . ?
C18 C19 C26 122.4(2) . . ?
C21 C20 C19 122.9(2) . . ?
C20 C21 C22 117.4(2) . . ?
C20 C21 C25 121.0(2) . . ?
C22 C21 C25 121.6(2) . . ?
C21 C22 C23 122.3(2) . . ?
C22 C23 C18 120.1(2) . . ?
C22 C23 C24 117.78(19) . . ?
C18 C23 C24 122.16(19) . . ?

loop_
_geom_bond_atom_site_label_1
_geom_bond_atom_site_label_2
_geom_bond_distance
_geom_bond_site_symmetry_2
_geom_bond_publ_flag
B N 1.442(3) . ?
B C9 1.573(3) . ?
B C18 1.574(3) . ?
N C7 1.401(3) . ?
N C1 1.449(3) . ?
C1 C2 1.336(3) . ?
C2 C8 1.426(3) . ?
C2 C27 1.496(3) . ?
C3 C4 1.374(4) . ?
C3 C8 1.410(3) . ?
C4 C5 1.357(4) . ?
C5 C6 1.398(4) . ?
C6 C7 1.354(3) . ?
C7 C8 1.405(3) . ?
C9 C10 1.395(3) . ?
C9 C14 1.403(3) . ?
C10 C11 1.386(3) . ?
C10 C17 1.509(3) . ?
C11 C12 1.387(3) . ?
C12 C13 1.375(3) . ?
C12 C16 1.503(3) . ?
C13 C14 1.392(3) . ?
C14 C15 1.508(3) . ?
C18 C19 1.405(3) . ?
C18 C23 1.410(3) . ?
C19 C20 1.390(3) . ?
C19 C26 1.506(3) . ?
C20 C21 1.366(3) . ?
C21 C22 1.376(3) . ?
C21 C25 1.512(3) . ?
C22 C23 1.384(3) . ?
C23 C24 1.507(3) . ?

loop_
_geom_torsion_atom_site_label_1
_geom_torsion_atom_site_label_2
_geom_torsion_atom_site_label_3
_geom_torsion_atom_site_label_4
_geom_torsion
_geom_torsion_site_symmetry_1
_geom_torsion_site_symmetry_2
_geom_torsion_site_symmetry_3
_geom_torsion_site_symmetry_4
_geom_torsion_publ_flag
C9 B N C7 -18.3(3) . . . . ?
C18 B N C7 165.01(19) . . . . ?
C9 B N C1 151.52(18) . . . . ?
C18 B N C1 -25.1(3) . . . . ?
C7 N C1 C2 2.4(2) . . . . ?
B N C1 C2 -169.55(18) . . . . ?
N C1 C2 C8 -3.0(2) . . . . ?
N C1 C2 C27 177.2(2) . . . . ?
C8 C3 C4 C5 0.1(4) . . . . ?
C3 C4 C5 C6 1.0(4) . . . . ?
C4 C5 C6 C7 -0.5(4) . . . . ?
C5 C6 C7 N -176.9(2) . . . . ?
C5 C6 C7 C8 -1.3(3) . . . . ?
B N C7 C6 -13.6(4) . . . . ?
C1 N C7 C6 175.2(2) . . . . ?
B N C7 C8 170.37(18) . . . . ?
C1 N C7 C8 -0.8(2) . . . . ?
C6 C7 C8 C3 2.5(3) . . . . ?
N C7 C8 C3 178.89(19) . . . . ?
C6 C7 C8 C2 -177.3(2) . . . . ?
N C7 C8 C2 -0.9(2) . . . . ?
C4 C3 C8 C7 -1.8(4) . . . . ?
C4 C3 C8 C2 177.9(3) . . . . ?
C1 C2 C8 C7 2.4(2) . . . . ?
C27 C2 C8 C7 -177.8(2) . . . . ?
C1 C2 C8 C3 -177.3(2) . . . . ?
C27 C2 C8 C3 2.5(4) . . . . ?
N B C9 C10 123.0(2) . . . . ?
C18 B C9 C10 -60.6(3) . . . . ?
N B C9 C14 -59.2(2) . . . . ?
C18 B C9 C14 117.2(2) . . . . ?
C14 C9 C10 C11 1.1(3) . . . . ?
B C9 C10 C11 178.92(18) . . . . ?
C14 C9 C10 C17 179.28(17) . . . . ?
B C9 C10 C17 -2.9(3) . . . . ?
C9 C10 C11 C12 -1.2(3) . . . . ?
C17 C10 C11 C12 -179.48(19) . . . . ?
C10 C11 C12 C13 0.5(3) . . . . ?
C10 C11 C12 C16 179.4(2) . . . . ?
C11 C12 C13 C14 0.3(3) . . . . ?
C16 C12 C13 C14 -178.6(2) . . . . ?
C12 C13 C14 C9 -0.4(3) . . . . ?
C12 C13 C14 C15 -179.8(2) . . . . ?
C10 C9 C14 C13 -0.3(3) . . . . ?
B C9 C14 C13 -178.19(19) . . . . ?
C10 C9 C14 C15 179.1(2) . . . . ?
B C9 C14 C15 1.2(3) . . . . ?
N B C18 C19 122.3(2) . . . . ?
C9 B C18 C19 -54.2(3) . . . . ?
N B C18 C23 -56.7(3) . . . . ?
C9 B C18 C23 126.8(2) . . . . ?
C23 C18 C19 C20 2.1(3) . . . . ?
B C18 C19 C20 -176.93(19) . . . . ?
C23 C18 C19 C26 -179.19(19) . . . . ?
B C18 C19 C26 1.8(3) . . . . ?
C18 C19 C20 C21 -2.2(3) . . . . ?
C26 C19 C20 C21 179.1(2) . . . . ?
C19 C20 C21 C22 0.1(3) . . . . ?
C19 C20 C21 C25 179.5(2) . . . . ?
C20 C21 C22 C23 2.0(3) . . . . ?
C25 C21 C22 C23 -177.4(2) . . . . ?
C21 C22 C23 C18 -2.0(3) . . . . ?
C21 C22 C23 C24 178.3(2) . . . . ?
C19 C18 C23 C22 -0.1(3) . . . . ?
B C18 C23 C22 178.93(19) . . . . ?
C19 C18 C23 C24 179.52(19) . . . . ?
B C18 C23 C24 -1.4(3) . . . . ?

loop_
_cod_related_entry_id
_cod_related_entry_database
_cod_related_entry_code
1 ChemSpider 21143790
